data_7101645
loop_
_publ_author_name
'Davies, Robert P'
'Hornauer, Stefan'
'White, Andrew J P'

_publ_section_title
;
 Models for the reactive states of homocuprates: syntheses, structures
 and reactivities of [Cu2Li2Mes4] and [Cu3LiMes4].
;
_journal_issue 3
_journal_name_full 'Chemical communications (Cambridge, England)'
_journal_page_first 304
_journal_page_last 306
_journal_paper_doi 10.1039/b612554a
_journal_year 2007
_chemical_formula_sum 'C39 H51 Cu3 Li'
_chemical_formula_weight 717.36
_chemical_name_systematic
;
?
;
_space_group_IT_number 14
_symmetry_cell_setting monoclinic
_symmetry_space_group_name_Hall '-P 2ybc'
_symmetry_space_group_name_H-M 'P 1 21/c 1'
_atom_sites_solution_hydrogens geom
_atom_sites_solution_primary direct
_atom_sites_solution_secondary difmap
_audit_creation_method SHELXL-97
_cell_angle_alpha 90.00
_cell_angle_beta 111.095(8)
_cell_angle_gamma 90.00
_cell_formula_units_Z 8
_cell_length_a 17.3561(18)
_cell_length_b 28.142(2)
_cell_length_c 15.7048(11)
_cell_measurement_reflns_used 9180
_cell_measurement_temperature 173(2)
_cell_measurement_theta_max 70.9494
_cell_measurement_theta_min 2.7245
_cell_volume 7156.6(10)
_computing_cell_refinement 'CrysAlis RED, Oxford Diffraction Ltd'
_computing_data_collection 'CrysAlis CCD, Oxford Diffraction Ltd'
_computing_data_reduction 'CrysAlis RED, Oxford Diffraction Ltd'
_computing_molecular_graphics 'Bruker SHELXTL'
_computing_publication_material 'Bruker SHELXTL'
_computing_structure_refinement 'SHELXL-97 (Sheldrick, 1997)'
_computing_structure_solution 'SHELXS-97 (Sheldrick, 1990)'
_diffrn_ambient_temperature 173(2)
_diffrn_detector_area_resol_mean 8.2556
_diffrn_measured_fraction_theta_full 0.986
_diffrn_measured_fraction_theta_max 0.986
_diffrn_measurement_device_type 'OD Xcalibur PX Ultra'
_diffrn_measurement_method 'omega scans'
_diffrn_radiation_monochromator graphite
_diffrn_radiation_source 'Enhance Ultra (Cu) X-ray Source'
_diffrn_radiation_type CuK\a
_diffrn_radiation_wavelength 1.54248
_diffrn_reflns_av_R_equivalents 0.2991
_diffrn_reflns_av_sigmaI/netI 0.2202
_diffrn_reflns_limit_h_max 21
_diffrn_reflns_limit_h_min -21
_diffrn_reflns_limit_k_max 34
_diffrn_reflns_limit_k_min -34
_diffrn_reflns_limit_l_max 19
_diffrn_reflns_limit_l_min -18
_diffrn_reflns_number 174296
_diffrn_reflns_theta_full 71.65
_diffrn_reflns_theta_max 71.65
_diffrn_reflns_theta_min 2.73
_exptl_absorpt_coefficient_mu 2.231
_exptl_absorpt_correction_T_max 1.06869
_exptl_absorpt_correction_T_min 0.87708
_exptl_absorpt_correction_type multi-scan
_exptl_absorpt_process_details
;
CrysAlis RED, Oxford Diffraction Ltd.,
Version 1.171.29.9 (release 23-03-2006 CrysAlis171 .NET)
(compiled Mar 23 2006,23:39:28)
Empirical absorption correction using spherical harmonics,
implemented in SCALE3 ABSPACK scaling algorithm.
;
_exptl_crystal_colour Colourless
_exptl_crystal_density_diffrn 1.332
_exptl_crystal_density_method 'not measured'
_exptl_crystal_description needles
_exptl_crystal_F_000 3000
_exptl_crystal_size_max 0.23
_exptl_crystal_size_mid 0.03
_exptl_crystal_size_min 0.02
_refine_diff_density_max 0.288
_refine_diff_density_min -0.420
_refine_diff_density_rms 0.053
_refine_ls_extinction_coef 0.000014(2)
_refine_ls_extinction_expression Fc^*^=kFc[1+0.001xFc^2^\l^3^/sin(2\q)]^-1/4^
_refine_ls_extinction_method SHELXL
_refine_ls_goodness_of_fit_ref 0.593
_refine_ls_hydrogen_treatment mixed
_refine_ls_matrix_type full
_refine_ls_number_parameters 800
_refine_ls_number_reflns 13781
_refine_ls_number_restraints 0
_refine_ls_restrained_S_all 0.593
_refine_ls_R_factor_all 0.1490
_refine_ls_R_factor_gt 0.0364
_refine_ls_shift/su_max 0.001
_refine_ls_shift/su_mean 0.000
_refine_ls_structure_factor_coef Fsqd
_refine_ls_weighting_details 'calc w=1/[\s^2^(Fo^2^)+(0.0160P)^2^+0.0000P] where P=(Fo^2^+2Fc^2^)/3'
_refine_ls_weighting_scheme calc
_refine_ls_wR_factor_gt 0.0501
_refine_ls_wR_factor_ref 0.0580
_reflns_number_gt 4347
_reflns_number_total 13781
_reflns_threshold_expression >2sigma(I)
_cod_data_source_file b612554a.txt
_cod_data_source_block Compound_6
_cod_depositor_comments
;
The following automatic conversions were performed:
'_symmetry_cell_setting' value 'Monoclinic' changed to 'monoclinic'
according to '/home/saulius/struct/CIF-dictionaries/cif_core.dic'
dictionary named 'cif_core.dic' version 2.4.1 from 2010-06-29.

Automatic conversion script
Id: cif_fix_enum 1527 2010-12-29 10:47:43Z saulius 
;
_cod_original_sg_symbol_H-M P2(1)/c
_cod_database_code 7101645

loop_
_symmetry_equiv_pos_as_xyz
'x, y, z'
'-x, y+1/2, -z+1/2'
'-x, -y, -z'
'x, -y-1/2, z-1/2'

loop_
_atom_site_label
_atom_site_type_symbol
_atom_site_fract_x
_atom_site_fract_y
_atom_site_fract_z
_atom_site_U_iso_or_equiv
_atom_site_adp_type
_atom_site_occupancy
_atom_site_symmetry_multiplicity
_atom_site_calc_flag
_atom_site_refinement_flags
Cu1 Cu 0.11098(3) 0.92335(2) 0.93161(4) 0.04834(19) Uani 1 1 d .
Cu2 Cu 0.33003(3) 0.90279(2) 1.03033(4) 0.0518(2) Uani 1 1 d .
Cu3 Cu 0.20539(3) 0.85579(2) 0.97458(4) 0.05042(19) Uani 1 1 d .
Li Li 0.2580(4) 1.0263(2) 0.9963(5) 0.050(2) Uani 1 1 d .
C1 C 0.0812(2) 0.85402(15) 0.9167(3) 0.0443(12) Uani 1 1 d .
C2 C 0.0407(2) 0.83683(16) 0.9733(3) 0.0508(13) Uani 1 1 d .
C3 C -0.0151(2) 0.79790(15) 0.9450(3) 0.0535(14) Uani 1 1 d .
H3A H -0.0430 0.7871 0.9835 0.064 Uiso 1 1 calc R
C4 C -0.0292(3) 0.77594(16) 0.8640(4) 0.0616(15) Uani 1 1 d .
C5 C 0.0082(2) 0.79335(15) 0.8047(3) 0.0587(14) Uani 1 1 d .
H5A H -0.0033 0.7792 0.7465 0.070 Uiso 1 1 calc R
C6 C 0.0640(2) 0.83279(15) 0.8326(3) 0.0492(13) Uani 1 1 d .
C7 C 0.0572(2) 0.85731(13) 1.0675(3) 0.0604(14) Uani 1 1 d .
H7A H 0.1135 0.8700 1.0920 0.091 Uiso 1 1 calc R
H7B H 0.0511 0.8323 1.1080 0.091 Uiso 1 1 calc R
H7C H 0.0177 0.8829 1.0634 0.091 Uiso 1 1 calc R
C8 C -0.0845(2) 0.73148(14) 0.8356(3) 0.0975(19) Uani 1 1 d .
H8A H -0.0502 0.7029 0.8532 0.146 Uiso 1 1 calc R
H8B H -0.1137 0.7316 0.7693 0.146 Uiso 1 1 calc R
H8C H -0.1248 0.7317 0.8661 0.146 Uiso 1 1 calc R
C9 C 0.1017(2) 0.84898(13) 0.7641(2) 0.0581(14) Uani 1 1 d .
H9A H 0.0610 0.8675 0.7158 0.087 Uiso 1 1 calc R
H9B H 0.1182 0.8212 0.7371 0.087 Uiso 1 1 calc R
H9C H 0.1503 0.8687 0.7949 0.087 Uiso 1 1 calc R
C11 C 0.1248(2) 0.99221(14) 0.9341(3) 0.0447(12) Uani 1 1 d .
C12 C 0.1412(2) 1.01392(16) 0.8611(3) 0.0440(12) Uani 1 1 d .
C13 C 0.1584(2) 1.06252(16) 0.8622(3) 0.0489(13) Uani 1 1 d .
H13B H 0.1772 1.0763 0.8143 0.059 Uiso 1 1 calc R
C14 C 0.1579(2) 1.09096(16) 0.9351(3) 0.0521(14) Uani 1 1 d .
C15 C 0.1407(2) 1.07011(16) 1.0051(3) 0.0532(14) Uani 1 1 d .
H15B H 0.1484 1.0893 1.0611 0.064 Uiso 1 1 calc R
C16 C 0.1248(2) 1.02080(17) 1.0070(3) 0.0461(13) Uani 1 1 d .
C17 C 0.1407(2) 0.98494(14) 0.7801(2) 0.0610(14) Uani 1 1 d .
H17A H 0.0838 0.9756 0.7439 0.091 Uiso 1 1 calc R
H17B H 0.1745 0.9564 0.8014 0.091 Uiso 1 1 calc R
H17C H 0.1632 1.0040 0.7422 0.091 Uiso 1 1 calc R
C18 C 0.1750(2) 1.14436(14) 0.9331(3) 0.0767(16) Uani 1 1 d .
H18A H 0.1290 1.1623 0.9396 0.115 Uiso 1 1 calc R
H18B H 0.1806 1.1525 0.8750 0.115 Uiso 1 1 calc R
H18C H 0.2262 1.1523 0.9835 0.115 Uiso 1 1 calc R
C19 C 0.1073(2) 1.00128(14) 1.0871(3) 0.0600(14) Uani 1 1 d .
H19A H 0.0562 1.0153 1.0887 0.090 Uiso 1 1 calc R
H19B H 0.1532 1.0091 1.1435 0.090 Uiso 1 1 calc R
H19C H 0.1013 0.9667 1.0813 0.090 Uiso 1 1 calc R
C21 C 0.3211(2) 0.83151(15) 1.0295(3) 0.0435(12) Uani 1 1 d .
C22 C 0.3367(2) 0.81017(16) 1.1131(3) 0.0501(13) Uani 1 1 d .
C23 C 0.3893(2) 0.76981(15) 1.1416(3) 0.0569(14) Uani 1 1 d .
H23B H 0.3978 0.7553 1.1989 0.068 Uiso 1 1 calc R
C24 C 0.4272(2) 0.75214(16) 1.0861(3) 0.0527(14) Uani 1 1 d .
C25 C 0.4121(2) 0.77260(15) 1.0015(3) 0.0579(14) Uani 1 1 d .
H25B H 0.4380 0.7601 0.9624 0.070 Uiso 1 1 calc R
C26 C 0.3592(2) 0.81131(15) 0.9731(3) 0.0461(12) Uani 1 1 d .
C27 C 0.2978(2) 0.82778(15) 1.1800(3) 0.0672(15) Uani 1 1 d .
H27A H 0.2862 0.8619 1.1706 0.101 Uiso 1 1 calc R
H27B H 0.3360 0.8223 1.2426 0.101 Uiso 1 1 calc R
H27C H 0.2462 0.8106 1.1699 0.101 Uiso 1 1 calc R
C28 C 0.4864(2) 0.70933(14) 1.1168(3) 0.0754(16) Uani 1 1 d .
H28A H 0.5000 0.7038 1.1822 0.113 Uiso 1 1 calc R
H28B H 0.5371 0.7160 1.1051 0.113 Uiso 1 1 calc R
H28C H 0.4597 0.6810 1.0826 0.113 Uiso 1 1 calc R
C29 C 0.3456(2) 0.83100(14) 0.8789(3) 0.0611(14) Uani 1 1 d .
H29A H 0.3985 0.8328 0.8700 0.092 Uiso 1 1 calc R
H29B H 0.3215 0.8629 0.8733 0.092 Uiso 1 1 calc R
H29C H 0.3079 0.8101 0.8326 0.092 Uiso 1 1 calc R
C31 C 0.3596(2) 0.96925(14) 1.0464(3) 0.0417(12) Uani 1 1 d .
C32 C 0.3798(2) 0.99652(17) 0.9819(3) 0.0483(13) Uani 1 1 d .
C33 C 0.3969(2) 1.04488(17) 0.9968(3) 0.0515(13) Uani 1 1 d .
H33B H 0.4011 1.0643 0.9453 0.062 Uiso 1 1 calc R
C34 C 0.3947(2) 1.06825(16) 1.0721(4) 0.0560(14) Uani 1 1 d .
C35 C 0.3753(2) 1.04159(17) 1.1373(3) 0.0567(14) Uani 1 1 d .
H35B H 0.3661 1.0582 1.1891 0.068 Uiso 1 1 calc R
C36 C 0.3570(2) 0.99313(18) 1.1228(3) 0.0505(13) Uani 1 1 d .
C37 C 0.3820(2) 0.97494(14) 0.8967(3) 0.0574(14) Uani 1 1 d .
H37A H 0.3294 0.9809 0.8468 0.086 Uiso 1 1 calc R
H37B H 0.3908 0.9406 0.9053 0.086 Uiso 1 1 calc R
H37C H 0.4272 0.9890 0.8817 0.086 Uiso 1 1 calc R
C38 C 0.4152(2) 1.12019(14) 1.0900(3) 0.0797(17) Uani 1 1 d .
H38A H 0.4410 1.1319 1.0479 0.119 Uiso 1 1 calc R
H38B H 0.4535 1.1243 1.1530 0.119 Uiso 1 1 calc R
H38C H 0.3645 1.1381 1.0809 0.119 Uiso 1 1 calc R
C39 C 0.3338(2) 0.96640(14) 1.1951(3) 0.0671(15) Uani 1 1 d .
H39A H 0.2817 0.9494 1.1656 0.101 Uiso 1 1 calc R
H39B H 0.3275 0.9891 1.2394 0.101 Uiso 1 1 calc R
H39C H 0.3775 0.9436 1.2265 0.101 Uiso 1 1 calc R
Cu1' Cu 0.25367(3) 0.50675(2) 1.11105(4) 0.04550(18) Uani 1 1 d .
Cu2' Cu 0.23759(3) 0.50478(2) 0.87633(4) 0.04607(18) Uani 1 1 d .
Cu3' Cu 0.26719(3) 0.44914(2) 1.00224(5) 0.04687(18) Uani 1 1 d .
Li' Li 0.2056(4) 0.6185(3) 0.9782(6) 0.055(2) Uani 1 1 d .
C1' C 0.2936(2) 0.43976(14) 1.1368(3) 0.0425(12) Uani 1 1 d .
C2' C 0.3783(2) 0.43752(15) 1.1908(3) 0.0482(13) Uani 1 1 d .
C3' C 0.4087(3) 0.40362(16) 1.2591(3) 0.0582(14) Uani 1 1 d .
H3'A H 0.4657 0.4038 1.2963 0.070 Uiso 1 1 calc R
C4' C 0.3578(3) 0.37007(17) 1.2735(3) 0.0629(15) Uani 1 1 d .
C5' C 0.2729(3) 0.37139(15) 1.2219(3) 0.0557(14) Uani 1 1 d .
H5'A H 0.2368 0.3488 1.2327 0.067 Uiso 1 1 calc R
C6' C 0.2417(2) 0.40604(15) 1.1546(3) 0.0463(12) Uani 1 1 d .
C7' C 0.4398(2) 0.47197(14) 1.1747(3) 0.0657(15) Uani 1 1 d .
H7'1 H 0.4686 0.4897 1.2309 0.098 Uiso 1 1 calc R
H7'2 H 0.4101 0.4942 1.1259 0.098 Uiso 1 1 calc R
H7'3 H 0.4800 0.4541 1.1568 0.098 Uiso 1 1 calc R
C8' C 0.3914(3) 0.33087(16) 1.3455(3) 0.103(2) Uani 1 1 d .
H8'1 H 0.4013 0.3020 1.3161 0.155 Uiso 1 1 calc R
H8'2 H 0.3509 0.3241 1.3742 0.155 Uiso 1 1 calc R
H8'3 H 0.4433 0.3415 1.3920 0.155 Uiso 1 1 calc R
C9' C 0.1486(2) 0.40655(13) 1.1005(3) 0.0590(14) Uani 1 1 d .
H9'1 H 0.1217 0.3820 1.1244 0.088 Uiso 1 1 calc R
H9'2 H 0.1384 0.4002 1.0360 0.088 Uiso 1 1 calc R
H9'3 H 0.1260 0.4377 1.1066 0.088 Uiso 1 1 calc R
C11' C 0.2199(2) 0.57255(14) 1.1053(3) 0.0374(11) Uani 1 1 d .
C12' C 0.1366(2) 0.58412(14) 1.0641(3) 0.0399(12) Uani 1 1 d .
C13' C 0.1111(2) 0.63275(15) 1.0509(3) 0.0480(12) Uani 1 1 d .
H13A H 0.0524 0.6405 1.0132 0.058 Uiso 1 1 calc R
C14' C 0.1683(3) 0.66901(15) 1.0795(3) 0.0512(13) Uani 1 1 d .
C15' C 0.2501(3) 0.65710(15) 1.1233(3) 0.0498(13) Uani 1 1 d .
H15A H 0.2929 0.6826 1.1362 0.060 Uiso 1 1 calc R
C16' C 0.2758(2) 0.60948(16) 1.1371(3) 0.0487(13) Uani 1 1 d .
C17' C 0.0694(2) 0.54750(13) 1.0288(2) 0.0605(14) Uani 1 1 d .
H17D H 0.0807 0.5273 0.9838 0.091 Uiso 1 1 calc R
H17E H 0.0161 0.5635 0.9999 0.091 Uiso 1 1 calc R
H17F H 0.0675 0.5279 1.0795 0.091 Uiso 1 1 calc R
C18' C 0.1407(2) 0.72110(13) 1.0655(3) 0.0759(16) Uani 1 1 d .
H18D H 0.1893 0.7417 1.0811 0.114 Uiso 1 1 calc R
H18E H 0.1096 0.7287 1.1049 0.114 Uiso 1 1 calc R
H18F H 0.1055 0.7261 1.0015 0.114 Uiso 1 1 calc R
C19' C 0.3674(2) 0.59975(13) 1.1840(2) 0.0523(13) Uani 1 1 d .
H19D H 0.3758 0.5778 1.2350 0.078 Uiso 1 1 calc R
H19E H 0.3964 0.6296 1.2070 0.078 Uiso 1 1 calc R
H19F H 0.3891 0.5855 1.1403 0.078 Uiso 1 1 calc R
C21' C 0.2540(2) 0.43437(13) 0.8732(3) 0.0437(12) Uani 1 1 d .
C22' C 0.3285(2) 0.41911(15) 0.8659(3) 0.0452(12) Uani 1 1 d .
C23' C 0.3296(2) 0.38091(16) 0.8108(3) 0.0561(14) Uani 1 1 d .
H23A H 0.3812 0.3703 0.8097 0.067 Uiso 1 1 calc R
C24' C 0.2584(3) 0.35775(16) 0.7573(3) 0.0624(14) Uani 1 1 d .
C25' C 0.1838(3) 0.37442(16) 0.7619(3) 0.0574(14) Uani 1 1 d .
H25A H 0.1337 0.3599 0.7243 0.069 Uiso 1 1 calc R
C26' C 0.1801(2) 0.41102(15) 0.8186(3) 0.0471(13) Uani 1 1 d .
C27' C 0.40975(19) 0.44233(13) 0.9209(2) 0.0581(14) Uani 1 1 d .
H27D H 0.4316 0.4280 0.9818 0.087 Uiso 1 1 calc R
H27E H 0.4012 0.4764 0.9264 0.087 Uiso 1 1 calc R
H27F H 0.4492 0.4376 0.8900 0.087 Uiso 1 1 calc R
C28' C 0.2621(3) 0.31535(15) 0.6993(3) 0.0902(19) Uani 1 1 d .
H28D H 0.3092 0.3189 0.6793 0.135 Uiso 1 1 calc R
H28E H 0.2109 0.3136 0.6458 0.135 Uiso 1 1 calc R
H28F H 0.2687 0.2862 0.7353 0.135 Uiso 1 1 calc R
C29' C 0.0973(2) 0.42483(13) 0.8218(2) 0.0558(13) Uani 1 1 d .
H29D H 0.0597 0.4331 0.7603 0.084 Uiso 1 1 calc R
H29E H 0.1039 0.4522 0.8623 0.084 Uiso 1 1 calc R
H29F H 0.0743 0.3981 0.8449 0.084 Uiso 1 1 calc R
C31' C 0.2227(2) 0.57253(14) 0.8609(3) 0.0390(11) Uani 1 1 d .
C32' C 0.1444(2) 0.59418(15) 0.8198(3) 0.0420(12) Uani 1 1 d .
C33' C 0.1361(2) 0.64396(15) 0.8174(3) 0.0454(12) Uani 1 1 d .
H33A H 0.0795 0.6580 0.7987 0.054 Uiso 1 1 calc R
C34' C 0.2050(3) 0.67422(15) 0.8546(3) 0.0472(13) Uani 1 1 d .
C35' C 0.2817(2) 0.65243(14) 0.8931(3) 0.0444(12) Uani 1 1 d .
H35A H 0.3312 0.6724 0.9256 0.053 Uiso 1 1 calc R
C36' C 0.2899(2) 0.60315(15) 0.8950(3) 0.0421(12) Uani 1 1 d .
C37' C 0.0682(2) 0.56483(13) 0.7808(2) 0.0564(13) Uani 1 1 d .
H37D H 0.0242 0.5785 0.7985 0.085 Uiso 1 1 calc R
H37E H 0.0797 0.5323 0.8043 0.085 Uiso 1 1 calc R
H37F H 0.0507 0.5644 0.7142 0.085 Uiso 1 1 calc R
C38' C 0.1949(2) 0.72763(13) 0.8497(3) 0.0717(16) Uani 1 1 d .
H38D H 0.2345 0.7420 0.9050 0.108 Uiso 1 1 calc R
H38E H 0.1386 0.7359 0.8449 0.108 Uiso 1 1 calc R
H38F H 0.2049 0.7397 0.7961 0.108 Uiso 1 1 calc R
C39' C 0.37669(19) 0.58295(13) 0.9395(2) 0.0532(14) Uani 1 1 d .
H39D H 0.3756 0.5566 0.9799 0.080 Uiso 1 1 calc R
H39E H 0.4138 0.6079 0.9751 0.080 Uiso 1 1 calc R
H39F H 0.3964 0.5714 0.8921 0.080 Uiso 1 1 calc R
C41 C 0.4904(3) 0.32545(19) 1.1379(4) 0.140(3) Uani 1 1 d .
H41A H 0.5090 0.3586 1.1444 0.210 Uiso 1 1 calc R
H41B H 0.5274 0.3061 1.1175 0.210 Uiso 1 1 calc R
H41C H 0.4910 0.3136 1.1968 0.210 Uiso 1 1 calc R
C42 C 0.4057(3) 0.3226(2) 1.0700(4) 0.108(2) Uani 1 1 d .
H42A H 0.4051 0.3351 1.0109 0.130 Uiso 1 1 calc R
H42B H 0.3687 0.3427 1.0902 0.130 Uiso 1 1 calc R
C43 C 0.3742(3) 0.27311(19) 1.0573(5) 0.141(3) Uani 1 1 d .
H43A H 0.3707 0.2610 1.1149 0.169 Uiso 1 1 calc R
H43B H 0.4121 0.2523 1.0398 0.169 Uiso 1 1 calc R
C44 C 0.2870(3) 0.2728(2) 0.9806(4) 0.126(3) Uani 1 1 d .
H44A H 0.2919 0.2878 0.9257 0.151 Uiso 1 1 calc R
H44B H 0.2708 0.2393 0.9651 0.151 Uiso 1 1 calc R
C45 C 0.2217(3) 0.2957(2) 0.9985(4) 0.128(3) Uani 1 1 d .
H45A H 0.2348 0.3300 1.0063 0.153 Uiso 1 1 calc R
H45B H 0.2217 0.2837 1.0578 0.153 Uiso 1 1 calc R
C46 C 0.1358(3) 0.29087(17) 0.9305(3) 0.108(2) Uani 1 1 d .
H46A H 0.0976 0.3085 0.9520 0.163 Uiso 1 1 calc R
H46B H 0.1202 0.2572 0.9234 0.163 Uiso 1 1 calc R
H46C H 0.1334 0.3038 0.8716 0.163 Uiso 1 1 calc R

loop_
_atom_site_aniso_label
_atom_site_aniso_U_11
_atom_site_aniso_U_22
_atom_site_aniso_U_33
_atom_site_aniso_U_23
_atom_site_aniso_U_13
_atom_site_aniso_U_12
Cu1 0.0433(4) 0.0507(4) 0.0532(5) 0.0009(4) 0.0201(3) 0.0023(3)
Cu2 0.0431(4) 0.0577(5) 0.0532(5) -0.0010(4) 0.0158(3) 0.0027(3)
Cu3 0.0410(4) 0.0550(5) 0.0547(5) 0.0015(4) 0.0166(3) 0.0049(3)
Li 0.036(4) 0.068(5) 0.045(5) 0.003(5) 0.012(4) 0.005(4)
C1 0.040(2) 0.048(3) 0.046(3) 0.005(3) 0.017(2) 0.009(2)
C2 0.041(3) 0.059(3) 0.049(4) 0.003(3) 0.014(3) 0.011(2)
C3 0.051(3) 0.052(3) 0.063(4) 0.013(3) 0.028(3) 0.005(2)
C4 0.052(3) 0.054(4) 0.082(5) -0.003(3) 0.028(3) -0.005(2)
C5 0.052(3) 0.058(4) 0.059(4) -0.005(3) 0.012(3) 0.009(3)
C6 0.042(3) 0.048(3) 0.058(4) 0.005(3) 0.017(3) 0.008(2)
C7 0.058(3) 0.066(4) 0.060(4) 0.004(3) 0.025(3) 0.002(3)
C8 0.091(4) 0.066(4) 0.140(6) -0.023(4) 0.048(4) -0.032(3)
C9 0.059(3) 0.068(4) 0.050(4) 0.001(3) 0.023(3) 0.005(2)
C11 0.027(2) 0.043(3) 0.062(4) 0.000(3) 0.014(2) 0.006(2)
C12 0.032(2) 0.050(3) 0.045(3) -0.003(3) 0.008(2) 0.000(2)
C13 0.032(2) 0.059(4) 0.054(4) 0.009(3) 0.013(2) 0.002(2)
C14 0.036(2) 0.053(4) 0.064(4) 0.000(3) 0.015(3) 0.006(2)
C15 0.035(2) 0.058(4) 0.065(4) -0.016(3) 0.016(3) 0.003(2)
C16 0.036(2) 0.055(4) 0.048(4) 0.001(3) 0.016(2) 0.005(2)
C17 0.063(3) 0.071(4) 0.048(4) -0.001(3) 0.019(3) -0.008(3)
C18 0.085(4) 0.057(4) 0.100(5) -0.008(3) 0.047(3) -0.007(3)
C19 0.058(3) 0.068(4) 0.059(4) -0.010(3) 0.027(3) -0.002(3)
C21 0.036(2) 0.056(3) 0.040(3) 0.003(3) 0.016(2) -0.001(2)
C22 0.050(3) 0.054(3) 0.050(4) -0.003(3) 0.023(3) 0.009(2)
C23 0.047(3) 0.063(4) 0.057(4) 0.008(3) 0.015(3) -0.005(2)
C24 0.037(3) 0.053(3) 0.063(4) -0.001(3) 0.012(3) 0.001(2)
C25 0.038(3) 0.060(4) 0.078(4) -0.009(3) 0.023(3) 0.005(2)
C26 0.044(3) 0.053(3) 0.043(3) 0.004(3) 0.017(3) -0.007(2)
C27 0.076(3) 0.085(4) 0.046(4) 0.009(3) 0.028(3) 0.014(3)
C28 0.053(3) 0.067(4) 0.096(4) 0.000(3) 0.014(3) 0.014(3)
C29 0.055(3) 0.063(3) 0.065(4) 0.000(3) 0.021(3) 0.008(2)
C31 0.037(2) 0.047(3) 0.041(3) -0.003(3) 0.015(2) 0.002(2)
C32 0.031(2) 0.057(4) 0.053(4) -0.004(3) 0.010(2) 0.003(2)
C33 0.046(3) 0.064(4) 0.047(4) 0.004(3) 0.019(2) 0.002(3)
C34 0.030(2) 0.050(4) 0.078(4) -0.003(3) 0.007(3) 0.003(2)
C35 0.043(3) 0.062(4) 0.061(4) -0.014(3) 0.015(3) 0.001(3)
C36 0.031(2) 0.072(4) 0.045(4) 0.005(3) 0.010(2) 0.000(3)
C37 0.058(3) 0.070(4) 0.051(4) 0.003(3) 0.028(3) 0.007(2)
C38 0.070(3) 0.062(4) 0.098(5) -0.015(3) 0.018(3) -0.004(3)
C39 0.054(3) 0.093(4) 0.048(4) -0.008(3) 0.010(3) 0.002(3)
Cu1' 0.0387(3) 0.0468(4) 0.0495(5) 0.0027(4) 0.0140(3) 0.0012(3)
Cu2' 0.0398(3) 0.0456(4) 0.0503(5) 0.0003(4) 0.0132(3) 0.0012(3)
Cu3' 0.0413(4) 0.0484(4) 0.0487(5) 0.0010(4) 0.0135(3) 0.0004(3)
Li' 0.056(5) 0.065(6) 0.048(6) -0.013(5) 0.024(4) -0.016(4)
C1' 0.042(2) 0.039(3) 0.047(3) 0.001(2) 0.016(2) 0.004(2)
C2' 0.044(3) 0.050(3) 0.050(3) 0.002(3) 0.016(2) 0.010(2)
C3' 0.057(3) 0.068(4) 0.052(4) 0.000(3) 0.022(3) 0.019(3)
C4' 0.085(4) 0.062(4) 0.043(4) 0.005(3) 0.025(3) 0.034(3)
C5' 0.074(3) 0.044(3) 0.060(4) 0.000(3) 0.037(3) 0.007(3)
C6' 0.051(3) 0.042(3) 0.048(3) 0.000(3) 0.020(2) 0.007(2)
C7' 0.038(3) 0.091(4) 0.064(4) -0.008(3) 0.013(3) 0.009(2)
C8' 0.119(5) 0.106(5) 0.083(5) 0.041(4) 0.035(4) 0.058(4)
C9' 0.052(3) 0.049(3) 0.076(4) 0.002(3) 0.023(3) -0.004(2)
C11' 0.037(2) 0.042(3) 0.035(3) -0.001(2) 0.015(2) -0.006(2)
C12' 0.046(3) 0.037(3) 0.043(3) -0.005(2) 0.023(2) -0.005(2)
C13' 0.048(3) 0.058(3) 0.042(3) 0.010(3) 0.021(2) 0.013(2)
C14' 0.080(3) 0.042(3) 0.037(3) 0.002(3) 0.027(3) 0.009(3)
C15' 0.064(3) 0.050(3) 0.040(3) -0.008(3) 0.024(3) -0.016(3)
C16' 0.048(3) 0.058(3) 0.042(3) 0.009(3) 0.019(2) 0.003(3)
C17' 0.044(3) 0.065(4) 0.065(4) 0.006(3) 0.011(2) 0.004(2)
C18' 0.114(4) 0.042(3) 0.080(4) 0.011(3) 0.045(3) 0.022(3)
C19' 0.056(3) 0.050(3) 0.045(3) -0.004(3) 0.010(2) -0.012(2)
C21' 0.046(3) 0.040(3) 0.044(3) 0.010(2) 0.016(2) 0.010(2)
C22' 0.056(3) 0.039(3) 0.040(3) 0.010(3) 0.016(2) 0.009(2)
C23' 0.049(3) 0.059(4) 0.062(4) 0.016(3) 0.023(3) 0.015(3)
C24' 0.092(4) 0.035(3) 0.062(4) -0.002(3) 0.030(3) -0.006(3)
C25' 0.054(3) 0.067(4) 0.048(4) -0.001(3) 0.014(3) -0.007(3)
C26' 0.048(3) 0.043(3) 0.049(4) 0.000(3) 0.017(3) -0.006(2)
C27' 0.033(2) 0.064(3) 0.069(4) 0.009(3) 0.009(2) 0.005(2)
C28' 0.112(4) 0.064(4) 0.102(5) -0.023(4) 0.047(4) -0.012(3)
C29' 0.049(3) 0.060(3) 0.058(4) -0.008(3) 0.018(3) -0.011(2)
C31' 0.041(2) 0.036(3) 0.044(3) 0.001(2) 0.020(2) 0.000(2)
C32' 0.041(2) 0.058(3) 0.029(3) 0.004(3) 0.015(2) 0.001(2)
C33' 0.039(2) 0.055(3) 0.040(3) 0.012(3) 0.012(2) 0.011(2)
C34' 0.061(3) 0.047(3) 0.042(3) 0.004(3) 0.028(3) 0.006(3)
C35' 0.052(3) 0.042(3) 0.042(3) -0.002(2) 0.021(2) -0.002(2)
C36' 0.040(2) 0.050(3) 0.035(3) 0.004(3) 0.012(2) 0.006(2)
C37' 0.044(3) 0.072(4) 0.049(3) -0.005(3) 0.011(2) -0.004(2)
C38' 0.080(3) 0.044(3) 0.090(5) 0.011(3) 0.031(3) 0.003(3)
C39' 0.040(2) 0.062(4) 0.057(4) -0.006(3) 0.017(2) -0.004(2)
C41 0.081(5) 0.164(7) 0.182(8) 0.004(6) 0.056(5) 0.022(4)
C42 0.112(5) 0.126(6) 0.091(6) -0.017(5) 0.041(5) 0.032(5)
C43 0.113(5) 0.074(5) 0.270(10) 0.031(6) 0.111(6) -0.003(4)
C44 0.114(5) 0.112(6) 0.179(8) -0.006(5) 0.086(6) -0.010(5)
C45 0.102(5) 0.156(7) 0.121(7) -0.007(5) 0.035(5) 0.008(5)
C46 0.094(4) 0.122(5) 0.083(5) 0.013(4) 0.001(4) -0.032(4)

loop_
_atom_type_symbol
_atom_type_description
_atom_type_scat_dispersion_real
_atom_type_scat_dispersion_imag
_atom_type_scat_source
C C 0.0181 0.0091 'International Tables Vol C Tables 4.2.6.8 and 6.1.1.4'
H H 0.0000 0.0000 'International Tables Vol C Tables 4.2.6.8 and 6.1.1.4'
Li Li 0.0008 0.0003 'International Tables Vol C Tables 4.2.6.8 and 6.1.1.4'
Cu Cu -1.9646 0.5888 'International Tables Vol C Tables 4.2.6.8 and 6.1.1.4'

loop_
_geom_angle_atom_site_label_1
_geom_angle_atom_site_label_2
_geom_angle_atom_site_label_3
_geom_angle
C11 Cu1 C1 172.19(16)
C11 Cu1 Cu3 134.63(10)
C1 Cu1 Cu3 52.79(10)
C31 Cu2 C21 169.26(16)
C31 Cu2 Cu3 137.64(11)
C21 Cu2 Cu3 52.75(10)
C21 Cu3 C1 158.60(16)
C21 Cu3 Cu2 53.21(11)
C1 Cu3 Cu2 148.19(12)
C21 Cu3 Cu1 148.82(12)
C1 Cu3 Cu1 52.57(12)
Cu2 Cu3 Cu1 95.64(3)
C31 Li C36 35.13(17)
C31 Li C32 35.21(16)
C36 Li C32 61.5(2)
C31 Li C11 111.9(3)
C36 Li C11 120.4(3)
C32 Li C11 126.3(3)
C31 Li C12 120.3(3)
C36 Li C12 147.4(4)
C32 Li C12 111.6(3)
C11 Li C12 34.75(16)
C31 Li C16 125.0(3)
C36 Li C16 110.7(3)
C32 Li C16 155.4(4)
C11 Li C16 34.29(16)
C12 Li C16 61.1(2)
C31 Li C13 144.2(4)
C36 Li C13 177.8(4)
C32 Li C13 116.8(4)
C11 Li C13 61.6(2)
C12 Li C13 33.92(16)
C16 Li C13 71.4(2)
C31 Li C15 152.8(4)
C36 Li C15 122.5(4)
C32 Li C15 170.1(4)
C11 Li C15 60.9(2)
C12 Li C15 70.2(2)
C16 Li C15 34.27(15)
C13 Li C15 58.9(2)
C31 Li C35 61.9(2)
C36 Li C35 34.12(17)
C32 Li C35 70.5(2)
C11 Li C35 144.8(4)
C12 Li C35 177.7(4)
C16 Li C35 117.4(4)
C13 Li C35 144.6(4)
C15 Li C35 107.5(3)
C31 Li C14 174.3(4)
C36 Li C14 147.0(4)
C32 Li C14 139.1(4)
C11 Li C14 72.0(2)
C12 Li C14 60.2(2)
C16 Li C14 60.6(2)
C13 Li C14 33.33(16)
C15 Li C14 32.59(15)
C35 Li C14 117.7(3)
C31 Li C33 61.3(2)
C36 Li C33 70.1(2)
C32 Li C33 33.52(15)
C11 Li C33 153.7(4)
C12 Li C33 123.5(4)
C16 Li C33 170.6(4)
C13 Li C33 107.7(3)
C15 Li C33 137.1(3)
C35 Li C33 57.7(2)
C14 Li C33 113.4(3)
C31 Li C34 72.0(2)
C36 Li C34 60.2(2)
C32 Li C34 59.3(2)
C11 Li C34 174.2(4)
C12 Li C34 147.4(4)
C16 Li C34 140.1(4)
C13 Li C34 117.9(3)
C15 Li C34 113.6(3)
C35 Li C34 32.73(16)
C14 Li C34 104.4(3)
C33 Li C34 31.69(15)
C6 C1 C2 118.2(4)
C6 C1 Cu1 119.3(3)
C2 C1 Cu1 115.3(3)
C6 C1 Cu3 105.6(3)
C2 C1 Cu3 114.9(3)
Cu1 C1 Cu3 74.64(14)
C1 C2 C3 120.4(4)
C1 C2 C7 121.7(4)
C3 C2 C7 117.8(4)
C4 C3 C2 121.2(4)
C3 C4 C5 119.6(5)
C3 C4 C8 121.7(5)
C5 C4 C8 118.7(5)
C4 C5 C6 119.4(4)
C1 C6 C5 121.1(4)
C1 C6 C9 123.3(4)
C5 C6 C9 115.6(4)
C16 C11 C12 118.3(4)
C16 C11 Cu1 123.4(4)
C12 C11 Cu1 118.1(4)
C16 C11 Li 73.5(3)
C12 C11 Li 73.0(3)
Cu1 C11 Li 120.4(2)
C13 C12 C11 121.1(4)
C13 C12 C17 118.4(4)
C11 C12 C17 120.5(4)
C13 C12 Li 74.7(3)
C11 C12 Li 72.2(3)
C17 C12 Li 125.3(3)
C12 C13 C14 120.4(4)
C12 C13 Li 71.4(3)
C14 C13 Li 75.0(3)
C15 C14 C13 118.6(4)
C15 C14 C18 122.3(5)
C13 C14 C18 119.1(5)
C15 C14 Li 72.4(3)
C13 C14 Li 71.7(3)
C18 C14 Li 128.2(3)
C14 C15 C16 122.4(5)
C14 C15 Li 75.1(3)
C16 C15 Li 71.2(3)
C11 C16 C15 119.2(4)
C11 C16 C19 122.4(4)
C15 C16 C19 118.4(4)
C11 C16 Li 72.2(3)
C15 C16 Li 74.5(3)
C19 C16 Li 125.2(3)
C22 C21 C26 116.7(4)
C22 C21 Cu3 112.4(3)
C26 C21 Cu3 119.7(3)
C22 C21 Cu2 116.1(3)
C26 C21 Cu2 110.9(3)
Cu3 C21 Cu2 74.04(14)
C21 C22 C23 122.0(4)
C21 C22 C27 122.1(4)
C23 C22 C27 115.9(4)
C24 C23 C22 119.5(4)
C23 C24 C25 119.6(4)
C23 C24 C28 120.4(5)
C25 C24 C28 120.0(4)
C24 C25 C26 120.6(4)
C25 C26 C21 121.5(4)
C25 C26 C29 116.9(4)
C21 C26 C29 121.6(4)
C36 C31 C32 116.8(4)
C36 C31 Cu2 119.4(4)
C32 C31 Cu2 123.8(4)
C36 C31 Li 72.5(3)
C32 C31 Li 74.5(3)
Cu2 C31 Li 119.7(2)
C33 C32 C31 120.2(4)
C33 C32 C37 118.5(5)
C31 C32 C37 121.2(4)
C33 C32 Li 77.4(3)
C31 C32 Li 70.2(3)
C37 C32 Li 123.1(3)
C34 C33 C32 123.0(5)
C34 C33 Li 76.9(3)
C32 C33 Li 69.1(3)
C33 C34 C35 117.6(4)
C33 C34 C38 123.5(5)
C35 C34 C38 118.9(5)
C33 C34 Li 71.4(3)
C35 C34 Li 70.3(3)
C38 C34 Li 131.2(3)
C36 C35 C34 120.1(5)
C36 C35 Li 67.4(3)
C34 C35 Li 76.9(3)
C31 C36 C35 122.3(4)
C31 C36 C39 120.1(5)
C35 C36 C39 117.6(5)
C31 C36 Li 72.4(3)
C35 C36 Li 78.5(3)
C39 C36 Li 121.7(3)
C11' Cu1' C1' 171.64(17)
C11' Cu1' Cu3' 135.29(12)
C1' Cu1' Cu3' 52.98(12)
C31' Cu2' C21' 171.21(17)
C31' Cu2' Cu3' 136.02(12)
C21' Cu2' Cu3' 52.60(12)
C21' Cu3' C1' 159.53(15)
C21' Cu3' Cu1' 147.94(11)
C1' Cu3' Cu1' 52.53(11)
C21' Cu3' Cu2' 52.78(11)
C1' Cu3' Cu2' 147.30(11)
Cu1' Cu3' Cu2' 95.56(3)
C12' Li' C11' 35.04(16)
C12' Li' C36' 144.3(4)
C11' Li' C36' 119.1(3)
C12' Li' C13' 35.75(16)
C11' Li' C13' 63.4(2)
C36' Li' C13' 175.2(4)
C12' Li' C31' 117.7(3)
C11' Li' C31' 111.3(3)
C36' Li' C31' 34.63(16)
C13' Li' C31' 141.4(3)
C12' Li' C16' 61.2(2)
C11' Li' C16' 34.46(17)
C36' Li' C16' 112.5(3)
C13' Li' C16' 71.9(3)
C31' Li' C16' 127.2(4)
C12' Li' C15' 72.0(3)
C11' Li' C15' 62.2(2)
C36' Li' C15' 124.6(3)
C13' Li' C15' 60.0(2)
C31' Li' C15' 155.2(4)
C16' Li' C15' 34.38(17)
C12' Li' C35' 177.8(4)
C11' Li' C35' 142.7(4)
C36' Li' C35' 34.33(16)
C13' Li' C35' 145.8(4)
C31' Li' C35' 62.1(2)
C16' Li' C35' 117.0(3)
C15' Li' C35' 107.3(3)
C12' Li' C14' 62.6(2)
C11' Li' C14' 74.3(3)
C36' Li' C14' 149.3(4)
C13' Li' C14' 33.88(16)
C31' Li' C14' 171.0(4)
C16' Li' C14' 61.4(2)
C15' Li' C14' 33.51(16)
C35' Li' C14' 118.1(3)
C12' Li' C32' 110.7(3)
C11' Li' C32' 126.8(3)
C36' Li' C32' 60.2(2)
C13' Li' C32' 115.0(3)
C31' Li' C32' 34.40(16)
C16' Li' C32' 157.2(4)
C15' Li' C32' 168.2(4)
C35' Li' C32' 70.4(3)
C14' Li' C32' 136.6(4)
C12' Li' C33' 123.4(3)
C11' Li' C33' 154.3(3)
C36' Li' C33' 69.9(3)
C13' Li' C33' 106.1(3)
C31' Li' C33' 61.0(2)
C16' Li' C33' 169.3(4)
C15' Li' C33' 135.4(4)
C35' Li' C33' 58.6(2)
C14' Li' C33' 110.9(3)
C32' Li' C33' 33.32(16)
C12' Li' C34' 149.2(4)
C11' Li' C34' 172.7(4)
C36' Li' C34' 60.4(2)
C13' Li' C34' 117.6(3)
C31' Li' C34' 72.7(3)
C16' Li' C34' 138.2(3)
C15' Li' C34' 111.5(3)
C35' Li' C34' 33.02(15)
C14' Li' C34' 102.6(3)
C32' Li' C34' 60.1(2)
C33' Li' C34' 32.97(16)
C6' C1' C2' 117.0(4)
C6' C1' Cu1' 118.5(3)
C2' C1' Cu1' 112.0(3)
C6' C1' Cu3' 112.2(3)
C2' C1' Cu3' 115.7(3)
Cu1' C1' Cu3' 74.50(14)
C3' C2' C1' 121.3(4)
C3' C2' C7' 118.0(4)
C1' C2' C7' 120.7(4)
C4' C3' C2' 120.9(4)
C3' C4' C5' 119.6(4)
C3' C4' C8' 121.4(5)
C5' C4' C8' 119.0(5)
C6' C5' C4' 119.7(4)
C5' C6' C1' 121.4(4)
C5' C6' C9' 118.0(4)
C1' C6' C9' 120.5(4)
C16' C11' C12' 117.8(4)
C16' C11' Cu1' 122.6(3)
C12' C11' Cu1' 119.5(3)
C16' C11' Li' 74.7(3)
C12' C11' Li' 72.4(3)
Cu1' C11' Li' 120.8(3)
C11' C12' C13' 120.4(4)
C11' C12' C17' 123.2(4)
C13' C12' C17' 116.3(4)
C11' C12' Li' 72.5(3)
C13' C12' Li' 73.3(3)
C17' C12' Li' 124.5(3)
C14' C13' C12' 120.7(4)
C14' C13' Li' 74.9(3)
C12' C13' Li' 70.9(3)
C15' C14' C13' 118.3(4)
C15' C14' C18' 121.1(4)
C13' C14' C18' 120.6(4)
C15' C14' Li' 73.1(3)
C13' C14' Li' 71.3(3)
C18' C14' Li' 128.2(4)
C14' C15' C16' 121.5(4)
C14' C15' Li' 73.4(3)
C16' C15' Li' 71.9(3)
C11' C16' C15' 121.1(4)
C11' C16' C19' 121.0(4)
C15' C16' C19' 117.8(4)
C11' C16' Li' 70.8(3)
C15' C16' Li' 73.7(3)
C19' C16' Li' 125.8(3)
C22' C21' C26' 117.8(4)
C22' C21' Cu3' 111.9(3)
C26' C21' Cu3' 117.2(3)
C22' C21' Cu2' 116.6(3)
C26' C21' Cu2' 111.5(3)
Cu3' C21' Cu2' 74.62(14)
C23' C22' C21' 120.6(4)
C23' C22' C27' 118.2(4)
C21' C22' C27' 121.2(4)
C24' C23' C22' 122.3(4)
C23' C24' C25' 116.8(4)
C23' C24' C28' 120.9(5)
C25' C24' C28' 122.2(5)
C26' C25' C24' 122.7(4)
C25' C26' C21' 119.6(4)
C25' C26' C29' 118.7(4)
C21' C26' C29' 121.7(4)
C36' C31' C32' 116.3(4)
C36' C31' Cu2' 120.5(3)
C32' C31' Cu2' 123.1(3)
C36' C31' Li' 71.6(3)
C32' C31' Li' 75.6(3)
Cu2' C31' Li' 119.6(3)
C33' C32' C31' 120.9(4)
C33' C32' C37' 118.3(4)
C31' C32' C37' 120.8(4)
C33' C32' Li' 75.5(3)
C31' C32' Li' 70.0(3)
C37' C32' Li' 124.9(3)
C32' C33' C34' 121.8(4)
C32' C33' Li' 71.2(3)
C34' C33' Li' 74.0(3)
C35' C34' C33' 116.7(4)
C35' C34' C38' 122.4(4)
C33' C34' C38' 120.9(4)
C35' C34' Li' 69.4(3)
C33' C34' Li' 73.0(3)
C38' C34' Li' 129.3(3)
C34' C35' C36' 121.5(4)
C34' C35' Li' 77.5(3)
C36' C35' Li' 70.3(3)
C35' C36' C31' 122.8(4)
C35' C36' C39' 117.3(4)
C31' C36' C39' 119.9(4)
C35' C36' Li' 75.3(3)
C31' C36' Li' 73.8(3)
C39' C36' Li' 121.9(3)
C41 C42 C43 111.8(5)
C42 C43 C44 108.5(5)
C45 C44 C43 118.0(6)
C44 C45 C46 118.7(6)

loop_
_geom_bond_atom_site_label_1
_geom_bond_atom_site_label_2
_geom_bond_distance
Cu1 C11 1.951(4)
Cu1 C1 2.011(4)
Cu1 Cu3 2.4413(8)
Cu2 C31 1.932(4)
Cu2 C21 2.012(4)
Cu2 Cu3 2.4149(8)
Cu3 C21 1.999(4)
Cu3 C1 2.016(4)
Li C31 2.304(7)
Li C36 2.304(8)
Li C32 2.359(7)
Li C11 2.365(7)
Li C12 2.376(8)
Li C16 2.383(7)
Li C13 2.417(8)
Li C15 2.426(7)
Li C35 2.447(8)
Li C14 2.460(8)
Li C33 2.464(7)
Li C34 2.531(8)
C1 C6 1.381(5)
C1 C2 1.403(5)
C2 C3 1.424(5)
C2 C7 1.515(5)
C3 C4 1.355(5)
C4 C5 1.402(5)
C4 C8 1.542(5)
C5 C6 1.434(5)
C6 C9 1.517(5)
C11 C16 1.400(5)
C11 C12 1.416(5)
C12 C13 1.399(5)
C12 C17 1.508(5)
C13 C14 1.399(5)
C14 C15 1.371(5)
C14 C18 1.534(5)
C15 C16 1.418(5)
C16 C19 1.499(5)
C21 C22 1.379(5)
C21 C26 1.401(5)
C22 C23 1.425(5)
C22 C27 1.521(5)
C23 C24 1.361(5)
C24 C25 1.384(5)
C24 C28 1.544(5)
C25 C26 1.391(5)
C26 C29 1.516(5)
C31 C36 1.391(5)
C31 C32 1.411(5)
C32 C33 1.394(5)
C32 C37 1.483(5)
C33 C34 1.365(5)
C34 C35 1.405(6)
C34 C38 1.507(5)
C35 C36 1.400(6)
C36 C39 1.531(5)
Cu1' C11' 1.934(4)
Cu1' C1' 1.999(4)
Cu1' Cu3' 2.4273(9)
Cu2' C31' 1.928(4)
Cu2' C21' 2.005(4)
Cu2' Cu3' 2.4279(8)
Cu3' C21' 2.000(4)
Cu3' C1' 2.011(4)
Li' C12' 2.314(8)
Li' C11' 2.315(9)
Li' C36' 2.327(8)
Li' C13' 2.346(8)
Li' C31' 2.355(8)
Li' C16' 2.364(9)
Li' C15' 2.388(8)
Li' C35' 2.390(8)
Li' C14' 2.391(8)
Li' C32' 2.426(9)
Li' C33' 2.480(9)
Li' C34' 2.493(9)
C1' C6' 1.404(5)
C1' C2' 1.409(5)
C2' C3' 1.390(5)
C2' C7' 1.529(5)
C3' C4' 1.366(6)
C4' C5' 1.404(5)
C4' C8' 1.536(5)
C5' C6' 1.396(5)
C6' C9' 1.533(4)
C11' C16' 1.387(5)
C11' C12' 1.393(5)
C12' C13' 1.430(5)
C12' C17' 1.505(4)
C13' C14' 1.381(5)
C14' C15' 1.378(5)
C14' C18' 1.533(5)
C15' C16' 1.405(5)
C16' C19' 1.516(4)
C21' C22' 1.405(5)
C21' C26' 1.421(5)
C22' C23' 1.385(5)
C22' C27' 1.512(5)
C23' C24' 1.382(5)
C24' C25' 1.403(5)
C24' C28' 1.517(5)
C25' C26' 1.379(5)
C26' C29' 1.508(4)
C31' C36' 1.394(5)
C31' C32' 1.415(5)
C32' C33' 1.407(5)
C32' C37' 1.491(4)
C33' C34' 1.411(5)
C34' C35' 1.391(5)
C34' C38' 1.512(5)
C35' C36' 1.393(5)
C36' C39' 1.524(4)
C41 C42 1.475(6)
C42 C43 1.483(6)
C43 C44 1.558(7)
C44 C45 1.416(6)
C45 C46 1.495(5)
